data_7120162
loop_
_publ_author_name
'Tsao, Fu An'
'Stephan, Douglas W.'

_publ_section_title
;
 Facile Access to Unsymmetrically Substituted Tellurium-Boron based
 Heterocycles
;
_journal_name_full 'Chem. Commun.'
_journal_paper_doi 10.1039/C7CC03648E
_journal_year 2017
_chemical_formula_sum 'C41 H21 B F10 O Te'
_chemical_formula_weight 857.99
_space_group_crystal_system triclinic
_space_group_IT_number 2
_space_group_name_Hall '-P 1'
_space_group_name_H-M_alt 'P -1'
_symmetry_space_group_name_Hall '-P 1'
_symmetry_space_group_name_H-M 'P -1'
_atom_sites_solution_hydrogens geom
_audit_creation_method SHELXL-2014/7
_cell_angle_alpha 111.314(4)
_cell_angle_beta 102.688(4)
_cell_angle_gamma 98.616(4)
_cell_formula_units_Z 2
_cell_length_a 11.0701(10)
_cell_length_b 13.0666(11)
_cell_length_c 13.7393(13)
_cell_measurement_reflns_used 9881
_cell_measurement_temperature 150(2)
_cell_measurement_theta_max 27.58
_cell_measurement_theta_min 2.26
_cell_volume 1747.6(3)
_computing_structure_refinement 'SHELXL-2014/7 (Sheldrick, 2014)'
_diffrn_ambient_temperature 150(2)
_diffrn_measured_fraction_theta_full 0.999
_diffrn_measured_fraction_theta_max 0.991
_diffrn_measurement_device_type 'Bruker APEX-II CCD'
_diffrn_measurement_method '\f and \w scans'
_diffrn_radiation_type MoK\a
_diffrn_radiation_wavelength 0.71073
_diffrn_reflns_av_R_equivalents 0.0242
_diffrn_reflns_av_unetI/netI 0.0256
_diffrn_reflns_Laue_measured_fraction_full 0.999
_diffrn_reflns_Laue_measured_fraction_max 0.991
_diffrn_reflns_limit_h_max 14
_diffrn_reflns_limit_h_min -14
_diffrn_reflns_limit_k_max 16
_diffrn_reflns_limit_k_min -17
_diffrn_reflns_limit_l_max 17
_diffrn_reflns_limit_l_min -17
_diffrn_reflns_number 29454
_diffrn_reflns_point_group_measured_fraction_full 0.999
_diffrn_reflns_point_group_measured_fraction_max 0.991
_diffrn_reflns_theta_full 25.242
_diffrn_reflns_theta_max 27.645
_diffrn_reflns_theta_min 1.666
_exptl_absorpt_coefficient_mu 0.938
_exptl_absorpt_correction_T_max 0.7456
_exptl_absorpt_correction_T_min 0.7021
_exptl_absorpt_correction_type multi-scan
_exptl_crystal_colour colourless
_exptl_crystal_density_diffrn 1.630
_exptl_crystal_description PLATES
_exptl_crystal_F_000 844
_exptl_crystal_size_max 0.100
_exptl_crystal_size_mid 0.100
_exptl_crystal_size_min 0.050
_refine_diff_density_max 1.146
_refine_diff_density_min -0.466
_refine_diff_density_rms 0.074
_refine_ls_extinction_method none
_refine_ls_goodness_of_fit_ref 1.051
_refine_ls_hydrogen_treatment constr
_refine_ls_matrix_type full
_refine_ls_number_parameters 487
_refine_ls_number_reflns 8063
_refine_ls_number_restraints 0
_refine_ls_restrained_S_all 1.051
_refine_ls_R_factor_all 0.0387
_refine_ls_R_factor_gt 0.0311
_refine_ls_shift/su_max 0.001
_refine_ls_shift/su_mean 0.000
_refine_ls_structure_factor_coef Fsqd
_refine_ls_weighting_details 'w=1/[\s^2^(Fo^2^)+(0.0290P)^2^+1.9181P] where P=(Fo^2^+2Fc^2^)/3'
_refine_ls_weighting_scheme calc
_refine_ls_wR_factor_gt 0.0691
_refine_ls_wR_factor_ref 0.0747
_reflns_Friedel_coverage 0.000
_reflns_number_gt 7037
_reflns_number_total 8063
_reflns_threshold_expression 'I > 2\s(I)'
_cod_data_source_file c7cc03648e7.cif
_cod_data_source_block JT050_0m_a
_cod_database_code 7120162
_shelx_shelxl_version_number 2014/7
_shelx_space_group_comment
;
The symmetry employed for this shelxl refinement is uniquely defined
by the following loop, which should always be used as a source of
symmetry information in preference to the above space-group names.
They are only intended as comments.
;
_shelx_estimated_absorpt_t_min 0.912
_shelx_estimated_absorpt_t_max 0.955

loop_
_space_group_symop_operation_xyz
'x, y, z'
'-x, -y, -z'

loop_
_atom_site_label
_atom_site_type_symbol
_atom_site_fract_x
_atom_site_fract_y
_atom_site_fract_z
_atom_site_U_iso_or_equiv
_atom_site_adp_type
_atom_site_occupancy
_atom_site_site_symmetry_order
_atom_site_calc_flag
_atom_site_refinement_flags_posn
_atom_site_refinement_flags_adp
Te1 Te 0.73015(2) 0.50804(2) 0.74499(2) 0.02978(6) Uani 1 1 d . .
F10 F 0.47663(14) 0.76007(13) 0.98406(11) 0.0344(3) Uani 1 1 d . .
F1 F 0.38655(15) 0.37289(12) 0.92300(11) 0.0336(3) Uani 1 1 d . .
F5 F 0.32843(15) 0.23172(13) 0.54337(11) 0.0376(3) Uani 1 1 d . .
F6 F 0.45590(16) 0.72249(14) 0.62603(12) 0.0396(4) Uani 1 1 d . .
F9 F 0.36125(16) 0.93083(13) 1.01139(13) 0.0441(4) Uani 1 1 d . .
F4 F 0.15029(16) 0.04961(13) 0.51145(13) 0.0452(4) Uani 1 1 d . .
F2 F 0.20052(16) 0.19372(14) 0.88910(14) 0.0441(4) Uani 1 1 d . .
F7 F 0.34785(17) 0.89870(15) 0.65753(15) 0.0499(4) Uani 1 1 d . .
F3 F 0.08499(16) 0.02974(13) 0.68432(16) 0.0488(4) Uani 1 1 d . .
F8 F 0.29851(18) 1.00225(14) 0.85036(16) 0.0544(5) Uani 1 1 d . .
C30 C 0.4706(2) 0.73530(18) 0.80406(19) 0.0217(4) Uani 1 1 d . .
C11 C 0.3646(2) 0.30783(18) 0.73435(18) 0.0219(4) Uani 1 1 d . .
C4 C 0.6429(2) 0.64267(18) 0.77412(18) 0.0223(4) Uani 1 1 d . .
C36 C 0.7266(2) 0.74859(18) 0.78459(18) 0.0216(4) Uani 1 1 d . .
C3 C 0.5246(2) 0.63331(18) 0.78640(18) 0.0216(4) Uani 1 1 d . .
C16 C 0.3013(2) 0.22327(19) 0.63099(19) 0.0261(5) Uani 1 1 d . .
C35 C 0.4443(2) 0.79139(19) 0.90083(19) 0.0241(5) Uani 1 1 d . .
C12 C 0.3294(2) 0.29368(19) 0.82031(19) 0.0245(5) Uani 1 1 d . .
C37 C 0.7636(2) 0.84547(19) 0.88242(19) 0.0242(5) Uani 1 1 d . .
H37A H 0.7346 0.8436 0.9420 0.029 Uiso 1 1 calc R U
C1 C 0.5762(2) 0.38766(19) 0.73479(19) 0.0250(5) Uani 1 1 d . .
C5 C 0.6048(2) 0.27446(19) 0.7094(2) 0.0258(5) Uani 1 1 d . .
C2 C 0.4645(2) 0.40938(18) 0.75165(18) 0.0232(4) Uani 1 1 d . .
C31 C 0.4360(2) 0.7736(2) 0.72294(19) 0.0259(5) Uani 1 1 d . .
C41 C 0.7698(2) 0.7530(2) 0.6982(2) 0.0272(5) Uani 1 1 d . .
H41A H 0.7456 0.6875 0.6312 0.033 Uiso 1 1 calc R U
C24 C 0.1426(2) 0.5797(2) 0.8597(2) 0.0354(6) Uani 1 1 d . .
C15 C 0.2092(2) 0.12951(19) 0.6132(2) 0.0299(5) Uani 1 1 d . .
C38 C 0.8423(2) 0.9443(2) 0.8933(2) 0.0290(5) Uani 1 1 d . .
H38A H 0.8671 1.0099 0.9603 0.035 Uiso 1 1 calc R U
C13 C 0.2351(2) 0.2018(2) 0.8041(2) 0.0304(5) Uani 1 1 d . .
C14 C 0.1760(2) 0.1193(2) 0.7004(2) 0.0317(5) Uani 1 1 d . .
C26 C 0.0506(2) 0.7384(2) 0.8862(3) 0.0406(7) Uani 1 1 d . .
H26A H 0.0255 0.7941 0.8626 0.049 Uiso 1 1 calc R U
C34 C 0.3860(2) 0.8791(2) 0.9167(2) 0.0299(5) Uani 1 1 d . .
C40 C 0.8480(2) 0.8524(2) 0.7094(2) 0.0316(5) Uani 1 1 d . .
H40A H 0.8762 0.8549 0.6497 0.038 Uiso 1 1 calc R U
C10 C 0.6179(3) 0.2123(2) 0.6078(2) 0.0341(6) Uani 1 1 d . .
H10A H 0.6113 0.2429 0.5544 0.041 Uiso 1 1 calc R U
C33 C 0.3537(2) 0.9153(2) 0.8343(2) 0.0334(6) Uani 1 1 d . .
C32 C 0.3793(2) 0.8631(2) 0.7378(2) 0.0321(5) Uani 1 1 d . .
C18 C 0.1169(3) 0.4198(2) 0.6767(3) 0.0427(7) Uani 1 1 d . .
C39 C 0.8851(2) 0.9478(2) 0.8070(2) 0.0313(5) Uani 1 1 d . .
H39A H 0.9397 1.0155 0.8147 0.038 Uiso 1 1 calc R U
C25 C 0.1046(2) 0.6610(2) 0.8252(2) 0.0358(6) Uani 1 1 d . .
H25A H 0.1163 0.6626 0.7592 0.043 Uiso 1 1 calc R U
C6 C 0.6180(3) 0.2296(2) 0.7877(2) 0.0351(6) Uani 1 1 d . .
H6A H 0.6101 0.2715 0.8577 0.042 Uiso 1 1 calc R U
C29 C 0.1229(3) 0.5792(3) 0.9559(3) 0.0473(7) Uani 1 1 d . .
H29A H 0.1471 0.5242 0.9809 0.057 Uiso 1 1 calc R U
C8 C 0.6533(3) 0.0616(2) 0.6620(3) 0.0421(7) Uani 1 1 d . .
H8A H 0.6692 -0.0113 0.6456 0.051 Uiso 1 1 calc R U
C9 C 0.6405(3) 0.1053(2) 0.5841(2) 0.0418(7) Uani 1 1 d . .
H9A H 0.6472 0.0623 0.5139 0.050 Uiso 1 1 calc R U
C27 C 0.0327(3) 0.7365(2) 0.9797(3) 0.0479(8) Uani 1 1 d . .
H27A H -0.0053 0.7908 1.0209 0.058 Uiso 1 1 calc R U
B1 B 0.4319(2) 0.5260(2) 0.7785(2) 0.0233(5) Uani 1 1 d . .
C28 C 0.0677(3) 0.6590(3) 1.0154(3) 0.0553(9) Uani 1 1 d . .
H28A H 0.0547 0.6591 1.0814 0.066 Uiso 1 1 calc R U
C23 C 0.0185(3) 0.3317(3) 0.6595(3) 0.0555(9) Uani 1 1 d . .
H23A H 0.0038 0.3181 0.7198 0.067 Uiso 1 1 calc R U
C7 C 0.6429(3) 0.1236(2) 0.7633(3) 0.0437(7) Uani 1 1 d . .
H7A H 0.6528 0.0936 0.8172 0.052 Uiso 1 1 calc R U
C19 C 0.1336(3) 0.4402(3) 0.5893(3) 0.0527(8) Uani 1 1 d . .
H19A H 0.2013 0.5014 0.6008 0.063 Uiso 1 1 calc R U
C21 C -0.0415(4) 0.2844(4) 0.4659(3) 0.0721(12) Uani 1 1 d . .
H21A H -0.0951 0.2379 0.3936 0.087 Uiso 1 1 calc R U
C22 C -0.0607(3) 0.2614(3) 0.5528(4) 0.0714(12) Uani 1 1 d . .
H22A H -0.1269 0.1987 0.5405 0.086 Uiso 1 1 calc R U
C20 C 0.0543(4) 0.3738(4) 0.4845(3) 0.0667(10) Uani 1 1 d . .
H20A H 0.0667 0.3907 0.4251 0.080 Uiso 1 1 calc R U
O1 O 0.32013(16) 0.55111(16) 0.79467(16) 0.0379(4) Uani 1 1 d . .
C17 C 0.2026(3) 0.4913(2) 0.7949(2) 0.0385(6) Uani 1 1 d . .
H17A H 0.2197 0.4400 0.8326 0.046 Uiso 1 1 calc R U

loop_
_atom_site_aniso_label
_atom_site_aniso_U_11
_atom_site_aniso_U_22
_atom_site_aniso_U_33
_atom_site_aniso_U_23
_atom_site_aniso_U_13
_atom_site_aniso_U_12
Te1 0.02343(8) 0.02186(8) 0.04885(11) 0.01495(7) 0.01722(7) 0.00861(6)
F10 0.0427(8) 0.0421(8) 0.0282(8) 0.0201(7) 0.0144(7) 0.0183(7)
F1 0.0441(9) 0.0353(8) 0.0242(7) 0.0124(6) 0.0121(6) 0.0149(7)
F5 0.0429(9) 0.0407(8) 0.0241(7) 0.0102(7) 0.0134(7) -0.0009(7)
F6 0.0502(9) 0.0498(9) 0.0296(8) 0.0223(7) 0.0170(7) 0.0203(8)
F9 0.0486(10) 0.0397(9) 0.0405(9) 0.0047(7) 0.0211(8) 0.0195(7)
F4 0.0424(9) 0.0311(8) 0.0428(9) 0.0020(7) 0.0085(7) -0.0052(7)
F2 0.0546(10) 0.0536(10) 0.0518(10) 0.0384(9) 0.0349(8) 0.0211(8)
F7 0.0573(11) 0.0543(10) 0.0570(11) 0.0430(9) 0.0120(9) 0.0233(9)
F3 0.0418(9) 0.0364(9) 0.0733(12) 0.0302(9) 0.0221(9) -0.0031(7)
F8 0.0613(11) 0.0362(9) 0.0759(13) 0.0257(9) 0.0212(10) 0.0328(9)
C30 0.0185(10) 0.0205(10) 0.0277(12) 0.0115(9) 0.0072(9) 0.0049(8)
C11 0.0248(11) 0.0196(10) 0.0262(12) 0.0118(9) 0.0108(9) 0.0080(9)
C4 0.0249(11) 0.0194(10) 0.0237(11) 0.0089(9) 0.0086(9) 0.0069(9)
C36 0.0188(10) 0.0210(10) 0.0267(12) 0.0102(9) 0.0082(9) 0.0067(8)
C3 0.0222(11) 0.0207(10) 0.0247(11) 0.0111(9) 0.0080(9) 0.0073(9)
C16 0.0275(12) 0.0259(11) 0.0279(12) 0.0119(10) 0.0127(10) 0.0062(9)
C35 0.0217(11) 0.0257(11) 0.0258(12) 0.0126(10) 0.0058(9) 0.0054(9)
C12 0.0306(12) 0.0234(11) 0.0272(12) 0.0135(10) 0.0132(10) 0.0139(9)
C37 0.0222(11) 0.0266(11) 0.0244(12) 0.0095(9) 0.0086(9) 0.0077(9)
C1 0.0276(12) 0.0220(11) 0.0262(12) 0.0110(9) 0.0088(10) 0.0046(9)
C5 0.0254(11) 0.0232(11) 0.0301(13) 0.0117(10) 0.0096(10) 0.0061(9)
C2 0.0248(11) 0.0221(10) 0.0227(11) 0.0104(9) 0.0072(9) 0.0029(9)
C31 0.0266(11) 0.0279(11) 0.0261(12) 0.0138(10) 0.0089(10) 0.0068(9)
C41 0.0294(12) 0.0249(11) 0.0254(12) 0.0076(10) 0.0108(10) 0.0043(9)
C24 0.0234(12) 0.0308(13) 0.0441(16) 0.0061(12) 0.0107(11) 0.0080(10)
C15 0.0287(12) 0.0209(11) 0.0361(14) 0.0080(10) 0.0098(11) 0.0042(9)
C38 0.0253(12) 0.0216(11) 0.0322(13) 0.0033(10) 0.0073(10) 0.0050(9)
C13 0.0341(13) 0.0353(13) 0.0423(15) 0.0279(12) 0.0237(12) 0.0180(11)
C14 0.0285(12) 0.0244(11) 0.0511(16) 0.0217(12) 0.0178(12) 0.0070(10)
C26 0.0284(13) 0.0277(13) 0.0550(18) 0.0091(13) 0.0040(13) 0.0087(11)
C34 0.0275(12) 0.0247(11) 0.0351(14) 0.0075(10) 0.0120(10) 0.0080(10)
C40 0.0353(13) 0.0334(13) 0.0328(14) 0.0177(11) 0.0174(11) 0.0066(11)
C10 0.0455(15) 0.0291(12) 0.0349(14) 0.0158(11) 0.0192(12) 0.0125(11)
C33 0.0301(13) 0.0229(11) 0.0484(16) 0.0151(11) 0.0096(12) 0.0117(10)
C32 0.0302(13) 0.0306(12) 0.0397(15) 0.0226(12) 0.0043(11) 0.0073(10)
C18 0.0290(13) 0.0334(14) 0.0553(19) 0.0024(13) 0.0180(13) 0.0105(11)
C39 0.0307(12) 0.0227(11) 0.0420(15) 0.0146(11) 0.0136(11) 0.0039(10)
C25 0.0312(13) 0.0377(14) 0.0364(15) 0.0148(12) 0.0104(11) 0.0035(11)
C6 0.0442(15) 0.0365(14) 0.0322(14) 0.0181(12) 0.0142(12) 0.0173(12)
C29 0.0516(18) 0.0418(16) 0.0525(19) 0.0266(15) 0.0117(15) 0.0102(14)
C8 0.0525(17) 0.0282(13) 0.0515(18) 0.0182(13) 0.0175(14) 0.0193(13)
C9 0.0581(18) 0.0304(13) 0.0407(16) 0.0117(12) 0.0214(14) 0.0193(13)
C27 0.0363(15) 0.0346(15) 0.056(2) -0.0018(14) 0.0205(14) 0.0034(12)
B1 0.0202(12) 0.0253(12) 0.0260(13) 0.0127(11) 0.0069(10) 0.0048(10)
C28 0.062(2) 0.0546(19) 0.0378(17) 0.0080(15) 0.0227(16) -0.0018(16)
C23 0.0389(17) 0.0488(18) 0.076(2) 0.0182(17) 0.0243(17) 0.0118(14)
C7 0.0572(18) 0.0418(15) 0.0470(17) 0.0306(14) 0.0163(14) 0.0225(14)
C19 0.0460(18) 0.0467(17) 0.063(2) 0.0129(16) 0.0239(16) 0.0166(14)
C21 0.050(2) 0.072(3) 0.059(2) -0.010(2) 0.0092(18) 0.0185(19)
C22 0.0321(17) 0.0386(18) 0.114(4) 0.006(2) 0.015(2) 0.0010(14)
C20 0.058(2) 0.082(3) 0.059(2) 0.019(2) 0.0235(19) 0.031(2)
O1 0.0225(9) 0.0451(11) 0.0483(12) 0.0198(9) 0.0151(8) 0.0068(8)
C17 0.0335(14) 0.0324(13) 0.0542(18) 0.0196(13) 0.0182(13) 0.0091(11)

loop_
_atom_type_symbol
_atom_type_description
_atom_type_scat_dispersion_real
_atom_type_scat_dispersion_imag
_atom_type_scat_source
C C 0.0033 0.0016 'International Tables Vol C Tables 4.2.6.8 and 6.1.1.4'
H H 0.0000 0.0000 'International Tables Vol C Tables 4.2.6.8 and 6.1.1.4'
B B 0.0013 0.0007 'International Tables Vol C Tables 4.2.6.8 and 6.1.1.4'
O O 0.0106 0.0060 'International Tables Vol C Tables 4.2.6.8 and 6.1.1.4'
F F 0.0171 0.0103 'International Tables Vol C Tables 4.2.6.8 and 6.1.1.4'
Te Te -0.5308 1.6751 'International Tables Vol C Tables 4.2.6.8 and 6.1.1.4'

loop_
_geom_angle_atom_site_label_1
_geom_angle_atom_site_label_2
_geom_angle_atom_site_label_3
_geom_angle
C1 Te1 C4 96.84(9)
C31 C30 C35 116.1(2)
C31 C30 C3 122.5(2)
C35 C30 C3 121.24(19)
C16 C11 C12 116.1(2)
C16 C11 C2 121.7(2)
C12 C11 C2 122.2(2)
C3 C4 C36 124.70(19)
C3 C4 Te1 122.29(16)
C36 C4 Te1 112.95(15)
C41 C36 C37 118.9(2)
C41 C36 C4 121.1(2)
C37 C36 C4 120.0(2)
C4 C3 C30 117.35(19)
C4 C3 B1 127.8(2)
C30 C3 B1 114.81(18)
F5 C16 C15 117.6(2)
F5 C16 C11 119.7(2)
C15 C16 C11 122.7(2)
F10 C35 C34 117.5(2)
F10 C35 C30 119.65(19)
C34 C35 C30 122.8(2)
F1 C12 C13 118.5(2)
F1 C12 C11 119.3(2)
C13 C12 C11 122.1(2)
C38 C37 C36 120.5(2)
C38 C37 H37A 119.8
C36 C37 H37A 119.8
C2 C1 C5 123.9(2)
C2 C1 Te1 124.60(17)
C5 C1 Te1 111.49(16)
C10 C5 C6 119.2(2)
C10 C5 C1 120.8(2)
C6 C5 C1 120.0(2)
C1 C2 C11 115.1(2)
C1 C2 B1 125.2(2)
C11 C2 B1 119.63(19)
F6 C31 C32 118.1(2)
F6 C31 C30 119.9(2)
C32 C31 C30 122.0(2)
C40 C41 C36 120.3(2)
C40 C41 H41A 119.8
C36 C41 H41A 119.8
C29 C24 C25 118.4(2)
C29 C24 C17 119.3(3)
C25 C24 C17 122.3(3)
F4 C15 C14 120.0(2)
F4 C15 C16 120.6(2)
C14 C15 C16 119.4(2)
C37 C38 C39 120.2(2)
C37 C38 H38A 119.9
C39 C38 H38A 119.9
F2 C13 C14 120.0(2)
F2 C13 C12 120.2(2)
C14 C13 C12 119.8(2)
F3 C14 C13 120.0(2)
F3 C14 C15 120.1(2)
C13 C14 C15 119.8(2)
C27 C26 C25 120.5(3)
C27 C26 H26A 119.7
C25 C26 H26A 119.7
F9 C34 C35 121.1(2)
F9 C34 C33 119.6(2)
C35 C34 C33 119.4(2)
C39 C40 C41 120.4(2)
C39 C40 H40A 119.8
C41 C40 H40A 119.8
C5 C10 C9 120.2(2)
C5 C10 H10A 119.9
C9 C10 H10A 119.9
F8 C33 C32 120.9(2)
F8 C33 C34 119.4(2)
C32 C33 C34 119.7(2)
F7 C32 C33 119.6(2)
F7 C32 C31 120.4(2)
C33 C32 C31 120.0(2)
C19 C18 C23 118.9(3)
C19 C18 C17 123.4(3)
C23 C18 C17 117.7(3)
C40 C39 C38 119.7(2)
C40 C39 H39A 120.2
C38 C39 H39A 120.2
C26 C25 C24 120.0(3)
C26 C25 H25A 120.0
C24 C25 H25A 120.0
C7 C6 C5 119.9(2)
C7 C6 H6A 120.0
C5 C6 H6A 120.0
C28 C29 C24 119.8(3)
C28 C29 H29A 120.1
C24 C29 H29A 120.1
C7 C8 C9 119.9(2)
C7 C8 H8A 120.1
C9 C8 H8A 120.1
C8 C9 C10 120.3(3)
C8 C9 H9A 119.9
C10 C9 H9A 119.9
C28 C27 C26 121.1(3)
C28 C27 H27A 119.4
C26 C27 H27A 119.4
O1 B1 C2 127.0(2)
O1 B1 C3 109.7(2)
C2 B1 C3 123.2(2)
C27 C28 C29 120.1(3)
C27 C28 H28A 120.0
C29 C28 H28A 120.0
C18 C23 C22 120.2(4)
C18 C23 H23A 119.9
C22 C23 H23A 119.9
C8 C7 C6 120.6(3)
C8 C7 H7A 119.7
C6 C7 H7A 119.7
C18 C19 C20 121.5(3)
C18 C19 H19A 119.3
C20 C19 H19A 119.3
C20 C21 C22 119.8(4)
C20 C21 H21A 120.1
C22 C21 H21A 120.1
C21 C22 C23 119.4(3)
C21 C22 H22A 120.3
C23 C22 H22A 120.3
C21 C20 C19 120.1(4)
C21 C20 H20A 119.9
C19 C20 H20A 119.9
B1 O1 C17 136.2(2)
O1 C17 C24 106.7(2)
O1 C17 C18 109.9(2)
C24 C17 C18 112.4(2)
O1 C17 H17A 109.3
C24 C17 H17A 109.3
C18 C17 H17A 109.3

loop_
_geom_bond_atom_site_label_1
_geom_bond_atom_site_label_2
_geom_bond_distance
Te1 C1 2.081(2)
Te1 C4 2.087(2)
F10 C35 1.345(3)
F1 C12 1.346(3)
F5 C16 1.340(3)
F6 C31 1.339(3)
F9 C34 1.341(3)
F4 C15 1.343(3)
F2 C13 1.340(3)
F7 C32 1.345(3)
F3 C14 1.339(3)
F8 C33 1.341(3)
C30 C31 1.384(3)
C30 C35 1.384(3)
C30 C3 1.503(3)
C11 C16 1.385(3)
C11 C12 1.386(3)
C11 C2 1.501(3)
C4 C3 1.350(3)
C4 C36 1.486(3)
C36 C41 1.389(3)
C36 C37 1.394(3)
C3 B1 1.563(3)
C16 C15 1.378(3)
C35 C34 1.371(3)
C12 C13 1.381(3)
C37 C38 1.383(3)
C37 H37A 0.9500
C1 C2 1.359(3)
C1 C5 1.491(3)
C5 C10 1.388(3)
C5 C6 1.392(3)
C2 B1 1.549(3)
C31 C32 1.380(3)
C41 C40 1.385(3)
C41 H41A 0.9500
C24 C29 1.389(4)
C24 C25 1.394(4)
C24 C17 1.520(4)
C15 C14 1.373(4)
C38 C39 1.383(4)
C38 H38A 0.9500
C13 C14 1.372(4)
C26 C27 1.350(4)
C26 C25 1.367(4)
C26 H26A 0.9500
C34 C33 1.375(4)
C40 C39 1.382(4)
C40 H40A 0.9500
C10 C9 1.390(4)
C10 H10A 0.9500
C33 C32 1.367(4)
C18 C19 1.366(5)
C18 C23 1.372(4)
C18 C17 1.538(4)
C39 H39A 0.9500
C25 H25A 0.9500
C6 C7 1.387(4)
C6 H6A 0.9500
C29 C28 1.385(5)
C29 H29A 0.9500
C8 C7 1.373(4)
C8 C9 1.375(4)
C8 H8A 0.9500
C9 H9A 0.9500
C27 C28 1.346(5)
C27 H27A 0.9500
B1 O1 1.371(3)
C28 H28A 0.9500
C23 C22 1.405(5)
C23 H23A 0.9500
C7 H7A 0.9500
C19 C20 1.380(5)
C19 H19A 0.9500
C21 C20 1.360(6)
C21 C22 1.383(6)
C21 H21A 0.9500
C22 H22A 0.9500
C20 H20A 0.9500
O1 C17 1.415(3)
C17 H17A 1.0000
